data_4115161
loop_
_publ_author_name
'Sabrina Antonello'
'Marco Crisma'
'Fernando Formaggio'
'Alessandro Moretto'
'Ferdinando Taddei'
'Claudio Toniolo'
'Flavio Maran'

_publ_section_title
;
 Insights into the Free-Energy Dependence of Intramolecular Dissociative
 Electron Transfers
;
_journal_name_full 'Journal of the American Chemical Society'
_journal_page_first 11503
_journal_page_last 11513
_journal_paper_doi 10.1021/ja0263644
_journal_volume 124
_journal_year 2002
_chemical_formula_sum 'C19 H21 F2 N O5'
_chemical_formula_weight 381.37
_chemical_name_systematic
; 
 N-(3,6-difluorophtaloyl)-cis-1-aminocyclohexane-4-carboxylate
 tert-butyl perester 
;
_space_group_IT_number 14
_symmetry_cell_setting monoclinic
_symmetry_space_group_name_Hall '-P 2ybc'
_symmetry_space_group_name_H-M 'P 1 21/c 1'
_atom_sites_solution_hydrogens geom
_atom_sites_solution_primary direct
_atom_sites_solution_secondary difmap
_audit_creation_method SHELXL-97
_cell_angle_alpha 90.00
_cell_angle_beta 102.52(8)
_cell_angle_gamma 90.00
_cell_formula_units_Z 4
_cell_length_a 13.489(2)
_cell_length_b 6.0480(10)
_cell_length_c 24.052(4)
_cell_measurement_reflns_used 48
_cell_measurement_temperature 293(2)
_cell_measurement_theta_max 20
_cell_measurement_theta_min 12
_cell_volume 1915.5(8)
_computing_molecular_graphics 'ORTEP-3 for Windows (Farrugia, 1997)'
_computing_publication_material 'PARST96 (Nardelli, 1995)'
_computing_structure_refinement 'SHELXL-97 (Sheldrick, 1997)'
_computing_structure_solution 'SHELXS-97 (Sheldrick, 1997)'
_diffrn_ambient_temperature 293(2)
_diffrn_measured_fraction_theta_full 0.998
_diffrn_measured_fraction_theta_max 0.998
_diffrn_measurement_device_type 'Philips PW1100 diffractometer'
_diffrn_measurement_method '\q-2\q scans'
_diffrn_radiation_monochromator graphite
_diffrn_radiation_source 'fine-focus sealed tube'
_diffrn_radiation_type CuK\a
_diffrn_radiation_wavelength 1.54178
_diffrn_reflns_av_R_equivalents 0.0419
_diffrn_reflns_av_sigmaI/netI 0.0231
_diffrn_reflns_limit_h_max 14
_diffrn_reflns_limit_h_min -15
_diffrn_reflns_limit_k_max 6
_diffrn_reflns_limit_k_min 0
_diffrn_reflns_limit_l_max 27
_diffrn_reflns_limit_l_min 0
_diffrn_reflns_number 2930
_diffrn_reflns_theta_full 60.01
_diffrn_reflns_theta_max 60.01
_diffrn_reflns_theta_min 3.36
_diffrn_standards_decay_% negligible
_diffrn_standards_interval_count 50
_diffrn_standards_number 3
_exptl_absorpt_coefficient_mu 0.921
_exptl_absorpt_correction_type none
_exptl_crystal_colour colourless
_exptl_crystal_density_diffrn 1.322
_exptl_crystal_description prism
_exptl_crystal_F_000 800
_exptl_crystal_size_max 0.40
_exptl_crystal_size_mid 0.35
_exptl_crystal_size_min 0.10
_refine_diff_density_max 0.541
_refine_diff_density_min -0.286
_refine_diff_density_rms 0.065
_refine_ls_extinction_coef 0.0015(7)
_refine_ls_extinction_expression Fc^*^=kFc[1+0.001xFc^2^\l^3^/sin(2\q)]^-1/4^
_refine_ls_extinction_method SHELXL
_refine_ls_goodness_of_fit_ref 1.031
_refine_ls_hydrogen_treatment constr
_refine_ls_matrix_type fullcycle
_refine_ls_number_parameters 245
_refine_ls_number_reflns 2835
_refine_ls_number_restraints 33
_refine_ls_restrained_S_all 1.037
_refine_ls_R_factor_all 0.0972
_refine_ls_R_factor_gt 0.0775
_refine_ls_shift/su_max 0.530
_refine_ls_shift/su_mean 0.136
_refine_ls_structure_factor_coef Fsqd
_refine_ls_weighting_details 'calc w=1/[\s^2^(Fo^2^)+(0.1846P)^2^+0.0000P] where P=(Fo^2^+2Fc^2^)/3'
_refine_ls_weighting_scheme calc
_refine_ls_wR_factor_gt 0.2271
_refine_ls_wR_factor_ref 0.2435
_reflns_number_gt 1998
_reflns_number_total 2835
_reflns_threshold_expression >2sigma(I)
_cod_data_source_file ja0263644_s2_3.cif
_cod_data_source_block 1c
_cod_original_cell_volume 1915.5(5)
_cod_database_code 4115161

loop_
_symmetry_equiv_pos_as_xyz
'x, y, z'
'-x, y+1/2, -z+1/2'
'-x, -y, -z'
'x, -y-1/2, z-1/2'

loop_
_atom_site_label
_atom_site_type_symbol
_atom_site_fract_x
_atom_site_fract_y
_atom_site_fract_z
_atom_site_U_iso_or_equiv
_atom_site_adp_type
_atom_site_occupancy
_atom_site_symmetry_multiplicity
_atom_site_calc_flag
_atom_site_refinement_flags
C1 C 0.2993(2) 0.8718(5) 0.23456(13) 0.0608(8) Uani 1 1 d .
C2 C 0.2590(2) 0.6987(5) 0.25896(15) 0.0670(9) Uani 1 1 d .
C3 C 0.2693(3) 0.6869(6) 0.31712(15) 0.0769(10) Uani 1 1 d .
H3 H 0.2429 0.5671 0.3334 0.092 Uiso 1 1 calc R
C4 C 0.3184(3) 0.8519(6) 0.35067(15) 0.0793(10) Uani 1 1 d .
H4 H 0.3235 0.8467 0.3898 0.095 Uiso 1 1 calc R
C5 C 0.3603(3) 1.0250(6) 0.32731(13) 0.0707(9) Uani 1 1 d .
C6 C 0.3507(2) 1.0387(5) 0.26931(13) 0.0610(8) Uani 1 1 d .
F1 F 0.20930(17) 0.5355(3) 0.22551(9) 0.0876(7) Uani 1 1 d .
F2 F 0.4083(2) 1.1859(4) 0.36174(8) 0.0994(8) Uani 1 1 d .
C7 C 0.3872(2) 1.2025(5) 0.23199(13) 0.0613(8) Uani 1 1 d .
O1 O 0.43539(18) 1.3692(4) 0.24540(10) 0.0762(7) Uani 1 1 d .
C8 C 0.2995(2) 0.9272(5) 0.17512(13) 0.0622(8) Uani 1 1 d .
O2 O 0.2613(2) 0.8274(4) 0.13266(9) 0.0801(8) Uani 1 1 d .
N1 N 0.3515(2) 1.1273(4) 0.17663(10) 0.0622(7) Uani 1 1 d .
C9 C 0.3642(2) 1.2514(5) 0.12606(13) 0.0652(9) Uani 1 1 d .
H9 H 0.4011 1.3875 0.1396 0.078 Uiso 1 1 calc R
C10 C 0.4285(3) 1.1239(6) 0.09159(14) 0.0700(9) Uani 1 1 d .
H10A H 0.4939 1.0880 0.1157 0.084 Uiso 1 1 calc R
H10B H 0.3947 0.9868 0.0777 0.084 Uiso 1 1 calc R
C11 C 0.4436(3) 1.2638(7) 0.04155(15) 0.0791(10) Uani 1 1 d .
H11A H 0.4798 1.1772 0.0184 0.095 Uiso 1 1 calc R
H11B H 0.4854 1.3906 0.0559 0.095 Uiso 1 1 calc R
C12 C 0.3440(3) 1.3448(6) 0.00436(14) 0.0732(10) Uani 1 1 d .
H12 H 0.3619 1.4556 -0.0215 0.088 Uiso 1 1 calc R
C13 C 0.2788(3) 1.4623(6) 0.03969(14) 0.0780(10) Uani 1 1 d .
H13A H 0.3116 1.5991 0.0546 0.094 Uiso 1 1 calc R
H13B H 0.2135 1.4991 0.0155 0.094 Uiso 1 1 calc R
C14 C 0.2623(3) 1.3195(5) 0.08874(14) 0.0685(9) Uani 1 1 d .
H14A H 0.2239 1.1886 0.0739 0.082 Uiso 1 1 calc R
H14B H 0.2233 1.4012 0.1114 0.082 Uiso 1 1 calc R
C15 C 0.2889(3) 1.1633(6) -0.03223(15) 0.0760(10) Uani 1 1 d .
O3 O 0.3125(2) 0.9773(5) -0.03559(13) 0.1082(11) Uani 1 1 d .
O4 O 0.2030(2) 1.2496(5) -0.06428(13) 0.1091(10) Uani 1 1 d .
O5 O 0.1441(2) 1.0826(6) -0.10078(15) 0.1288(13) Uani 1 1 d U
C16 C 0.0453(3) 1.1618(9) -0.1195(3) 0.129(2) Uani 1 1 d DU
C17 C -0.0091(4) 0.9829(11) -0.1578(3) 0.173(3) Uani 1 1 d DU
H17A H 0.0338 0.9296 -0.1819 0.259 Uiso 1 1 calc R
H17B H -0.0706 1.0416 -0.1808 0.259 Uiso 1 1 calc R
H17C H -0.0253 0.8634 -0.1350 0.259 Uiso 1 1 calc R
C18 C -0.0038(6) 1.266(2) -0.0812(5) 0.278(6) Uani 1 1 d DU
H18A H -0.0171 1.1596 -0.0541 0.417 Uiso 1 1 calc R
H18B H -0.0668 1.3278 -0.1016 0.417 Uiso 1 1 calc R
H18C H 0.0387 1.3813 -0.0617 0.417 Uiso 1 1 calc R
C19 C 0.0537(8) 1.3635(16) -0.1584(5) 0.294(7) Uani 1 1 d DU
H19A H 0.0673 1.4946 -0.1355 0.441 Uiso 1 1 calc R
H19B H -0.0090 1.3812 -0.1859 0.441 Uiso 1 1 calc R
H19C H 0.1080 1.3391 -0.1778 0.441 Uiso 1 1 calc R

loop_
_atom_site_aniso_label
_atom_site_aniso_U_11
_atom_site_aniso_U_22
_atom_site_aniso_U_33
_atom_site_aniso_U_23
_atom_site_aniso_U_13
_atom_site_aniso_U_12
C1 0.0634(19) 0.0574(18) 0.0642(19) -0.0002(15) 0.0194(15) 0.0053(15)
C2 0.0689(19) 0.0585(19) 0.077(2) 0.0041(17) 0.0231(16) -0.0035(16)
C3 0.085(2) 0.076(2) 0.072(2) 0.0184(19) 0.0240(18) 0.0023(19)
C4 0.088(2) 0.088(3) 0.063(2) 0.0103(19) 0.0178(18) 0.004(2)
C5 0.082(2) 0.069(2) 0.060(2) -0.0025(17) 0.0136(16) 0.0033(17)
C6 0.0653(18) 0.0576(18) 0.0613(18) -0.0029(15) 0.0163(14) 0.0056(15)
F1 0.1029(15) 0.0726(13) 0.0876(14) 0.0027(11) 0.0212(12) -0.0218(11)
F2 0.1347(19) 0.0947(16) 0.0633(13) -0.0108(11) 0.0097(12) -0.0167(14)
C7 0.0631(18) 0.0572(18) 0.0652(19) -0.0062(15) 0.0176(15) 0.0028(15)
O1 0.0856(16) 0.0669(15) 0.0760(15) -0.0095(12) 0.0172(12) -0.0151(12)
C8 0.073(2) 0.0567(18) 0.0590(19) -0.0074(15) 0.0184(15) -0.0001(16)
O2 0.1103(19) 0.0651(14) 0.0674(14) -0.0116(12) 0.0249(13) -0.0198(13)
N1 0.0789(17) 0.0560(15) 0.0546(15) -0.0027(12) 0.0205(12) -0.0052(13)
C9 0.079(2) 0.0566(18) 0.0637(19) -0.0018(15) 0.0239(16) -0.0071(16)
C10 0.070(2) 0.074(2) 0.070(2) -0.0011(17) 0.0238(16) -0.0048(17)
C11 0.087(2) 0.084(2) 0.074(2) -0.0083(19) 0.0330(19) -0.018(2)
C12 0.091(2) 0.072(2) 0.0615(19) 0.0020(17) 0.0291(17) -0.0105(19)
C13 0.105(3) 0.062(2) 0.068(2) -0.0004(17) 0.0214(19) 0.0027(19)
C14 0.084(2) 0.0580(18) 0.069(2) -0.0034(16) 0.0276(17) 0.0044(16)
C15 0.086(2) 0.082(2) 0.065(2) -0.0074(19) 0.0271(18) 0.008(2)
O3 0.109(2) 0.095(2) 0.110(2) -0.0336(18) 0.0011(17) 0.0187(17)
O4 0.099(2) 0.103(2) 0.114(2) -0.0329(19) -0.0012(17) 0.0142(17)
O5 0.098(2) 0.140(3) 0.133(3) -0.064(2) -0.0102(18) 0.026(2)
C16 0.079(3) 0.124(4) 0.181(5) -0.061(4) 0.019(3) 0.009(3)
C17 0.112(4) 0.165(6) 0.212(7) -0.081(5) -0.030(4) 0.006(4)
C18 0.139(6) 0.362(13) 0.341(12) -0.227(11) 0.071(7) -0.017(8)
C19 0.210(9) 0.200(8) 0.391(14) 0.136(10) -0.114(9) -0.046(7)

loop_
_atom_type_symbol
_atom_type_description
_atom_type_scat_dispersion_real
_atom_type_scat_dispersion_imag
_atom_type_scat_source
C C 0.0181 0.0091 'International Tables Vol C Tables 4.2.6.8 and 6.1.1.4'
H H 0.0000 0.0000 'International Tables Vol C Tables 4.2.6.8 and 6.1.1.4'
N N 0.0311 0.0180 'International Tables Vol C Tables 4.2.6.8 and 6.1.1.4'
O O 0.0492 0.0322 'International Tables Vol C Tables 4.2.6.8 and 6.1.1.4'
F F 0.0727 0.0534 'International Tables Vol C Tables 4.2.6.8 and 6.1.1.4'

loop_
_geom_angle_atom_site_label_1
_geom_angle_atom_site_label_2
_geom_angle_atom_site_label_3
_geom_angle
C2 C1 C6 119.2(4)
C2 C1 C8 132.6(4)
C6 C1 C8 108.2(4)
F1 C2 C1 119.6(4)
F1 C2 C3 119.6(4)
C1 C2 C3 120.8(5)
C4 C3 C2 119.6(5)
C3 C4 C5 120.6(4)
F2 C5 C4 119.1(4)
F2 C5 C6 120.4(4)
C4 C5 C6 120.4(4)
C5 C6 C1 119.3(4)
C5 C6 C7 132.8(4)
C1 C6 C7 107.8(3)
O1 C7 N1 125.8(4)
O1 C7 C6 128.7(4)
N1 C7 C6 105.6(3)
O2 C8 N1 125.3(4)
O2 C8 C1 128.4(4)
N1 C8 C1 106.2(3)
C7 N1 C8 112.1(3)
C7 N1 C9 123.1(3)
C8 N1 C9 124.7(3)
N1 C9 C14 111.8(3)
N1 C9 C10 111.9(4)
C14 C9 C10 111.2(4)
C11 C10 C9 109.7(4)
C10 C11 C12 113.0(4)
C15 C12 C13 113.3(4)
C15 C12 C11 111.8(4)
C13 C12 C11 111.4(4)
C14 C13 C12 111.6(4)
C13 C14 C9 110.2(4)
O3 C15 O4 122.8(5)
O3 C15 C12 129.3(5)
O4 C15 C12 107.9(4)
C15 O4 O5 111.4(4)
C16 O5 O4 108.3(4)
C18 C16 O5 119.9(7)
C18 C16 C17 119.3(7)
O5 C16 C17 104.9(5)
C18 C16 C19 98.6(9)
O5 C16 C19 105.9(7)
C17 C16 C19 106.6(8)

loop_
_geom_bond_atom_site_label_1
_geom_bond_atom_site_label_2
_geom_bond_distance
C1 C2 1.369(6)
C1 C6 1.395(6)
C1 C8 1.469(6)
C2 F1 1.355(5)
C2 C3 1.377(7)
C3 C4 1.361(7)
C4 C5 1.367(7)
C5 F2 1.349(5)
C5 C6 1.375(6)
C6 C7 1.490(6)
C7 O1 1.206(5)
C7 N1 1.391(5)
C8 O2 1.202(5)
C8 N1 1.395(5)
N1 C9 1.471(5)
C9 C14 1.527(7)
C9 C10 1.531(6)
C10 C11 1.520(6)
C11 C12 1.524(7)
C12 C15 1.500(7)
C12 C13 1.525(6)
C13 C14 1.517(6)
C15 O3 1.176(6)
C15 O4 1.350(6)
O4 O5 1.456(6)
O5 C16 1.395(7)
C16 C18 1.396(8)
C16 C17 1.504(9)
C16 C19 1.556(10)

loop_
_geom_torsion_atom_site_label_1
_geom_torsion_atom_site_label_2
_geom_torsion_atom_site_label_3
_geom_torsion_atom_site_label_4
_geom_torsion
C6 C1 C2 F1 -179.8(4)
C8 C1 C2 F1 1.2(7)
C6 C1 C2 C3 -0.5(6)
C8 C1 C2 C3 -179.5(4)
F1 C2 C3 C4 -179.4(4)
C1 C2 C3 C4 1.4(7)
C2 C3 C4 C5 -2.1(7)
C3 C4 C5 F2 179.9(4)
C3 C4 C5 C6 2.1(7)
F2 C5 C6 C1 -179.0(4)
C4 C5 C6 C1 -1.2(7)
F2 C5 C6 C7 2.4(7)
C4 C5 C6 C7 -179.8(4)
C2 C1 C6 C5 0.4(6)
C8 C1 C6 C5 179.7(4)
C2 C1 C6 C7 179.3(4)
C8 C1 C6 C7 -1.4(4)
C5 C6 C7 O1 -0.6(8)
C1 C6 C7 O1 -179.3(4)
C5 C6 C7 N1 -178.9(5)
C1 C6 C7 N1 2.4(4)
C2 C1 C8 O2 0.8(8)
C6 C1 C8 O2 -178.3(4)
C2 C1 C8 N1 179.0(4)
C6 C1 C8 N1 -0.1(5)
O1 C7 N1 C8 179.1(4)
C6 C7 N1 C8 -2.5(4)
O1 C7 N1 C9 -3.2(7)
C6 C7 N1 C9 175.2(4)
O2 C8 N1 C7 180.0(4)
C1 C8 N1 C7 1.7(5)
O2 C8 N1 C9 2.4(7)
C1 C8 N1 C9 -176.0(4)
C7 N1 C9 C14 -116.9(4)
C8 N1 C9 C14 60.5(5)
C7 N1 C9 C10 117.6(4)
C8 N1 C9 C10 -65.0(5)
N1 C9 C10 C11 -177.3(3)
C14 C9 C10 C11 56.9(5)
C9 C10 C11 C12 -54.2(5)
C10 C11 C12 C15 -74.9(5)
C10 C11 C12 C13 52.9(5)
C15 C12 C13 C14 73.4(5)
C11 C12 C13 C14 -53.6(5)
C12 C13 C14 C9 56.6(5)
N1 C9 C14 C13 175.5(3)
C10 C9 C14 C13 -58.7(5)
C13 C12 C15 O3 -127.3(6)
C11 C12 C15 O3 -0.5(8)
C13 C12 C15 O4 54.2(5)
C11 C12 C15 O4 -179.0(4)
O3 C15 O4 O5 2.1(8)
C12 C15 O4 O5 -179.3(4)
C15 O4 O5 C16 162.7(6)
O4 O5 C16 C18 -44.0(10)
O4 O5 C16 C17 178.7(6)
O4 O5 C16 C19 66.1(8)
